data_7123643
loop_
_publ_author_name
'Kramer, Nina'
'Wadepohl, Hubert'
'Greb, Lutz'

_publ_section_title
;
 Tris(dimethylamino)silylium ion: structure and reactivity of a dimeric
 silaguanidinium
;
_journal_name_full 'Chemical Communications'
_journal_paper_doi 10.1039/C9CC03625C
_journal_year 2019
_chemical_formula_moiety 'C16 H28 Fe N3 Si, B C24 F20'
_chemical_formula_sum 'C40 H28 B F20 Fe N3 Si'
_chemical_formula_weight 1025.40
_space_group_crystal_system monoclinic
_space_group_IT_number 14
_space_group_name_Hall '-P 2yn'
_space_group_name_H-M_alt 'P 1 21/n 1'
_symmetry_space_group_name_Hall '-P 2yn'
_symmetry_space_group_name_H-M 'P 1 21/n 1'
_atom_sites_solution_hydrogens mixed
_atom_sites_solution_primary dual
_atom_sites_solution_secondary difmap
_audit_block_code nk536
_audit_creation_date 2019-05-08
_audit_creation_method
; 
Olex2 1.2 
(compiled May 29 2018 13:30:08 for OlexSys, GUI svn.r5506) 
;
_audit_update_record
;
2019-05-09 deposited with the CCDC.    2019-06-12 downloaded from the CCDC.
;
_cell_angle_alpha 90
_cell_angle_beta 92.18(3)
_cell_angle_gamma 90
_cell_formula_units_Z 4
_cell_length_a 9.990(2)
_cell_length_b 18.213(4)
_cell_length_c 22.061(4)
_cell_measurement_reflns_used 1995
_cell_measurement_temperature 120(2)
_cell_measurement_theta_max 26.0
_cell_measurement_theta_min 1.0
_cell_volume 4011.0(14)
_computing_cell_refinement 'DENZO/SCALEPACK (Otwinowski & Minor, 1997)'
_computing_data_collection 'COLLECT (Nonius and Bruker AXS, 1997-2009)'
_computing_data_reduction 'DENZO/SCALEPACK (Otwinowski & Minor, 1997), SADABS (Sheldrick and Bruker AXS, 2004)'
_computing_structure_refinement 'ShelXL (Sheldrick, 2015)'
_computing_structure_solution 'SHELXT 2018/2 (Sheldrick, 2018)'
_diffrn_ambient_temperature 120.0
_diffrn_measured_fraction_theta_full 0.999
_diffrn_measured_fraction_theta_max 0.999
_diffrn_measurement_device_type 'Enraf Nonius Kappa CCD'
_diffrn_measurement_method '\w scans'
_diffrn_radiation_type 'Mo K\a'
_diffrn_radiation_wavelength 0.71073
_diffrn_reflns_av_R_equivalents 0.0675
_diffrn_reflns_av_unetI/netI 0.0504
_diffrn_reflns_Laue_measured_fraction_full 0.999
_diffrn_reflns_Laue_measured_fraction_max 0.999
_diffrn_reflns_limit_h_max 13
_diffrn_reflns_limit_h_min -13
_diffrn_reflns_limit_k_max 24
_diffrn_reflns_limit_k_min -24
_diffrn_reflns_limit_l_max 29
_diffrn_reflns_limit_l_min -29
_diffrn_reflns_number 69147
_diffrn_reflns_point_group_measured_fraction_full 0.999
_diffrn_reflns_point_group_measured_fraction_max 0.999
_diffrn_reflns_theta_full 25.242
_diffrn_reflns_theta_max 28.282
_diffrn_reflns_theta_min 2.236
_diffrn_source 'sealed X-Ray tube (Mo)'
_diffrn_source_type "'fine focus tube' "
_diffrn_standards_number 0
_exptl_absorpt_coefficient_mu 0.536
_exptl_absorpt_correction_T_max 0.7460
_exptl_absorpt_correction_T_min 0.6357
_exptl_absorpt_correction_type multi-scan
_exptl_absorpt_process_details 'SADABS (Sheldrick, 2004)'
_exptl_crystal_colour 'light yellow'
_exptl_crystal_density_diffrn 1.698
_exptl_crystal_description plate
_exptl_crystal_F_000 2056
_exptl_crystal_size_max 0.750
_exptl_crystal_size_mid 0.750
_exptl_crystal_size_min 0.500
_refine_diff_density_max 0.399
_refine_diff_density_min -0.430
_refine_diff_density_rms 0.066
_refine_ls_extinction_method none
_refine_ls_goodness_of_fit_ref 1.012
_refine_ls_hydrogen_treatment mixed
_refine_ls_matrix_type full
_refine_ls_number_parameters 638
_refine_ls_number_reflns 9957
_refine_ls_number_restraints 0
_refine_ls_restrained_S_all 1.012
_refine_ls_R_factor_all 0.0786
_refine_ls_R_factor_gt 0.0405
_refine_ls_shift/su_max 0.000
_refine_ls_shift/su_mean 0.000
_refine_ls_structure_factor_coef Fsqd
_refine_ls_weighting_details 'w=1/[\s^2^(Fo^2^)+(0.0415P)^2^+2.0402P] where P=(Fo^2^+2Fc^2^)/3'
_refine_ls_weighting_scheme calc
_refine_ls_wR_factor_gt 0.0844
_refine_ls_wR_factor_ref 0.0981
_reflns_Friedel_coverage 0.000
_reflns_number_gt 6775
_reflns_number_total 9957
_reflns_threshold_expression 'I > 2\s(I)'
_cod_data_source_file c9cc03625c2.cif
_cod_data_source_block nk536
_cod_database_code 7123643
_audit_block_usercomment nk536
_shelx_space_group_comment
; 
The symmetry employed for this shelxl refinement is uniquely defined 
by the following loop, which should always be used as a source of 
symmetry information in preference to the above space-group names. 
They are only intended as comments. 
;
_shelx_estimated_absorpt_t_max 0.775
_shelx_estimated_absorpt_t_min 0.689
_shelxl_version_number 2018/3
_olex2_refinement_description
; 
1. Fixed Uiso 
 At 1.2 times of: 
  All C(H) groups 
 At 1.5 times of: 
  All C(H,H,H) groups 
2.a Idealised Me refined as rotating group with stretchable bonds: 
 C11(H11A,H11B,H11C), C12(H12A,H12B,H12C), C13(H13A,H13B,H13C), C14(H14A,H14B, 
 H14C), C15(H15A,H15B,H15C), C16(H16A,H16B,H16C) 
;

loop_
_symmetry_equiv_pos_as_xyz
'x, y, z'
'-x+1/2, y+1/2, -z+1/2'
'-x, -y, -z'
'x-1/2, -y-1/2, z-1/2'

loop_
_atom_site_label
_atom_site_type_symbol
_atom_site_fract_x
_atom_site_fract_y
_atom_site_fract_z
_atom_site_U_iso_or_equiv
_atom_site_adp_type
_atom_site_occupancy
_atom_site_site_symmetry_order
_atom_site_calc_flag
_atom_site_refinement_flags_posn
Fe1 Fe 0.51542(3) 0.54719(2) 0.16284(2) 0.02420(9) Uani 1 1 d .
Si1 Si 0.26020(5) 0.50499(3) 0.25729(3) 0.01961(13) Uani 1 1 d .
N1 N 0.15570(17) 0.46250(10) 0.20705(8) 0.0244(4) Uani 1 1 d .
N2 N 0.19965(17) 0.58741(10) 0.27786(8) 0.0247(4) Uani 1 1 d .
N3 N 0.25738(18) 0.44928(10) 0.32978(8) 0.0235(4) Uani 1 1 d .
C1 C 0.4388(2) 0.50438(11) 0.24059(9) 0.0208(4) Uani 1 1 d .
C2 C 0.5199(2) 0.56856(13) 0.25340(10) 0.0244(5) Uani 1 1 d .
H2 H 0.488(2) 0.6128(13) 0.2704(11) 0.029 Uiso 1 1 d R
C3 C 0.6516(2) 0.55571(14) 0.23423(10) 0.0297(5) Uani 1 1 d .
H3A H 0.723(2) 0.5889(14) 0.2353(11) 0.036 Uiso 1 1 d R
C4 C 0.6553(2) 0.48409(14) 0.20887(11) 0.0307(5) Uani 1 1 d .
H4 H 0.733(2) 0.4637(13) 0.1891(11) 0.037 Uiso 1 1 d R
C5 C 0.5260(2) 0.45232(13) 0.21241(10) 0.0250(5) Uani 1 1 d .
H5 H 0.501(2) 0.4053(14) 0.1968(11) 0.030 Uiso 1 1 d R
C6 C 0.3635(3) 0.57092(15) 0.10102(11) 0.0374(6) Uani 1 1 d .
H6 H 0.270(3) 0.5607(15) 0.1070(12) 0.045 Uiso 1 1 d R
C7 C 0.4354(3) 0.63567(15) 0.11703(12) 0.0456(7) Uani 1 1 d .
H7 H 0.401(3) 0.6780(17) 0.1335(13) 0.055 Uiso 1 1 d R
C8 C 0.5693(3) 0.62508(16) 0.10183(12) 0.0469(7) Uani 1 1 d .
H8 H 0.643(3) 0.6589(17) 0.1074(13) 0.056 Uiso 1 1 d R
C9 C 0.5813(3) 0.55366(16) 0.07649(11) 0.0402(6) Uani 1 1 d .
H9 H 0.667(3) 0.5301(15) 0.0654(12) 0.048 Uiso 1 1 d R
C10 C 0.4529(3) 0.52046(14) 0.07617(10) 0.0345(6) Uani 1 1 d .
H10 H 0.435(3) 0.4701(15) 0.0614(12) 0.041 Uiso 1 1 d R
C11 C 0.1957(2) 0.41299(13) 0.15916(11) 0.0326(5) Uani 1 1 d .
H11A H 0.2926(14) 0.4128(7) 0.1574(5) 0.049 Uiso 1 1 calc GR
H11B H 0.1568(14) 0.4295(6) 0.1206(6) 0.049 Uiso 1 1 calc GR
H11C H 0.1643(14) 0.3638(7) 0.1676(4) 0.049 Uiso 1 1 calc GR
C12 C 0.0094(2) 0.46843(14) 0.21003(11) 0.0310(5) Uani 1 1 d .
H12A H -0.0298(6) 0.4182(7) 0.2189(7) 0.047 Uiso 1 1 calc GR
H12B H -0.0295(6) 0.4872(9) 0.1697(6) 0.047 Uiso 1 1 calc GR
H12C H -0.0137(4) 0.5040(8) 0.2436(7) 0.047 Uiso 1 1 calc GR
C13 C 0.1341(3) 0.63506(14) 0.23246(11) 0.0398(6) Uani 1 1 d .
H13A H 0.1873(12) 0.6809(8) 0.2284(6) 0.060 Uiso 1 1 calc GR
H13B H 0.0425(16) 0.6476(8) 0.2454(4) 0.060 Uiso 1 1 calc GR
H13C H 0.1279(16) 0.6091(5) 0.1927(6) 0.060 Uiso 1 1 calc GR
C14 C 0.2320(2) 0.62544(13) 0.33489(11) 0.0307(5) Uani 1 1 d .
H14A H 0.2840(15) 0.5922(5) 0.3625(5) 0.046 Uiso 1 1 calc GR
H14B H 0.1481(12) 0.6401(8) 0.3541(4) 0.046 Uiso 1 1 calc GR
H14C H 0.2859(15) 0.6698(8) 0.32672(17) 0.046 Uiso 1 1 calc GR
C15 C 0.1284(2) 0.44967(15) 0.36198(11) 0.0368(6) Uani 1 1 d .
H15A H 0.1030(10) 0.4999(8) 0.3705(7) 0.055 Uiso 1 1 calc GR
H15B H 0.1395(5) 0.4227(9) 0.3998(7) 0.055 Uiso 1 1 calc GR
H15C H 0.0590(12) 0.4267(9) 0.3366(5) 0.055 Uiso 1 1 calc GR
C16 C 0.2971(2) 0.37166(12) 0.31662(11) 0.0308(5) Uani 1 1 d .
H16A H 0.2301(12) 0.3493(4) 0.2878(7) 0.046 Uiso 1 1 calc GR
H16B H 0.3010(15) 0.3430(5) 0.3549(5) 0.046 Uiso 1 1 calc GR
H16C H 0.3864(14) 0.37128(14) 0.2984(7) 0.046 Uiso 1 1 calc GR
F1 F 0.98564(11) 0.74969(7) 0.31617(5) 0.0264(3) Uani 1 1 d .
F2 F 0.93272(13) 0.78379(7) 0.20178(6) 0.0337(3) Uani 1 1 d .
F3 F 0.67481(14) 0.79269(7) 0.15608(5) 0.0353(3) Uani 1 1 d .
F4 F 0.46920(12) 0.76683(7) 0.23168(6) 0.0333(3) Uani 1 1 d .
F5 F 0.51907(11) 0.73177(7) 0.34696(5) 0.0268(3) Uani 1 1 d .
F6 F 0.89648(11) 0.59116(6) 0.35146(5) 0.0248(3) Uani 1 1 d .
F7 F 0.81165(12) 0.45334(6) 0.33817(6) 0.0282(3) Uani 1 1 d .
F8 F 0.57213(12) 0.41103(7) 0.38388(6) 0.0314(3) Uani 1 1 d .
F9 F 0.42192(11) 0.51067(7) 0.44201(6) 0.0281(3) Uani 1 1 d .
F10 F 0.50357(12) 0.64785(7) 0.45675(6) 0.0275(3) Uani 1 1 d .
F11 F 0.94697(12) 0.83827(6) 0.41217(6) 0.0275(3) Uani 1 1 d .
F12 F 1.19242(12) 0.85129(7) 0.46319(6) 0.0320(3) Uani 1 1 d .
F13 F 1.30749(12) 0.73702(8) 0.52535(6) 0.0380(3) Uani 1 1 d .
F14 F 1.17175(13) 0.60700(8) 0.53198(6) 0.0396(3) Uani 1 1 d .
F15 F 0.93186(12) 0.59135(7) 0.48111(6) 0.0292(3) Uani 1 1 d .
F16 F 0.66113(14) 0.86631(7) 0.38520(5) 0.0334(3) Uani 1 1 d .
F17 F 0.53721(18) 0.94886(7) 0.46159(6) 0.0516(4) Uani 1 1 d .
F18 F 0.49474(16) 0.90169(8) 0.57778(6) 0.0453(4) Uani 1 1 d .
F19 F 0.58906(14) 0.76839(7) 0.61328(6) 0.0372(3) Uani 1 1 d .
F20 F 0.71688(12) 0.68224(7) 0.53630(5) 0.0280(3) Uani 1 1 d .
C17 C 0.7553(2) 0.73802(11) 0.33892(9) 0.0196(4) Uani 1 1 d .
C18 C 0.8542(2) 0.75261(11) 0.29831(9) 0.0212(4) Uani 1 1 d .
C19 C 0.8298(2) 0.77109(11) 0.23796(10) 0.0248(5) Uani 1 1 d .
C20 C 0.7007(2) 0.77551(11) 0.21469(9) 0.0257(5) Uani 1 1 d .
C21 C 0.5978(2) 0.76183(11) 0.25274(10) 0.0244(5) Uani 1 1 d .
C22 C 0.6265(2) 0.74363(11) 0.31249(9) 0.0217(4) Uani 1 1 d .
C23 C 0.7093(2) 0.62701(11) 0.40738(9) 0.0197(4) Uani 1 1 d .
C24 C 0.77852(19) 0.57336(11) 0.37634(9) 0.0201(4) Uani 1 1 d .
C25 C 0.7372(2) 0.50166(11) 0.36877(9) 0.0215(4) Uani 1 1 d .
C26 C 0.6173(2) 0.47993(11) 0.39142(9) 0.0225(4) Uani 1 1 d .
C27 C 0.5429(2) 0.53109(12) 0.42093(9) 0.0218(4) Uani 1 1 d .
C28 C 0.5879(2) 0.60241(12) 0.42802(9) 0.0212(4) Uani 1 1 d .
C29 C 0.9267(2) 0.71318(11) 0.44046(9) 0.0204(4) Uani 1 1 d .
C30 C 1.0005(2) 0.77820(11) 0.44023(9) 0.0224(4) Uani 1 1 d .
C31 C 1.1268(2) 0.78675(12) 0.46679(10) 0.0248(5) Uani 1 1 d .
C32 C 1.1853(2) 0.72922(13) 0.49801(10) 0.0269(5) Uani 1 1 d .
C33 C 1.1171(2) 0.66415(12) 0.50144(10) 0.0271(5) Uani 1 1 d .
C34 C 0.9912(2) 0.65762(11) 0.47351(10) 0.0232(5) Uani 1 1 d .
C35 C 0.6904(2) 0.76689(11) 0.45556(9) 0.0200(4) Uani 1 1 d .
C36 C 0.6443(2) 0.83714(12) 0.44106(9) 0.0248(5) Uani 1 1 d .
C37 C 0.5792(2) 0.88211(12) 0.48018(10) 0.0308(5) Uani 1 1 d .
C38 C 0.5580(2) 0.85884(12) 0.53834(10) 0.0293(5) Uani 1 1 d .
C39 C 0.6060(2) 0.79124(12) 0.55610(9) 0.0253(5) Uani 1 1 d .
C40 C 0.6704(2) 0.74825(11) 0.51531(10) 0.0219(4) Uani 1 1 d .
B1 B 0.7717(2) 0.71136(13) 0.41066(11) 0.0192(5) Uani 1 1 d .
H3 H 0.318(2) 0.4663(13) 0.3554(11) 0.027(6) Uiso 1 1 d .

loop_
_atom_site_aniso_label
_atom_site_aniso_U_11
_atom_site_aniso_U_22
_atom_site_aniso_U_33
_atom_site_aniso_U_23
_atom_site_aniso_U_13
_atom_site_aniso_U_12
Fe1 0.02885(17) 0.02550(17) 0.01820(16) 0.00011(13) 0.00055(12) -0.00177(13)
Si1 0.0184(3) 0.0213(3) 0.0192(3) -0.0004(2) 0.0001(2) 0.0015(2)
N1 0.0181(8) 0.0311(10) 0.0240(10) -0.0024(8) -0.0018(7) 0.0021(7)
N2 0.0260(9) 0.0253(10) 0.0226(10) -0.0011(8) 0.0000(8) 0.0050(8)
N3 0.0195(9) 0.0281(10) 0.0228(9) 0.0019(8) -0.0006(8) 0.0001(8)
C1 0.0218(10) 0.0232(11) 0.0173(10) 0.0024(8) -0.0014(8) 0.0014(8)
C2 0.0251(11) 0.0289(12) 0.0189(11) 0.0004(9) -0.0016(9) -0.0025(9)
C3 0.0238(11) 0.0405(14) 0.0247(12) 0.0045(10) -0.0011(9) -0.0074(10)
C4 0.0218(11) 0.0419(14) 0.0283(12) 0.0048(11) 0.0014(10) 0.0042(10)
C5 0.0245(11) 0.0257(12) 0.0247(11) 0.0008(10) -0.0004(9) 0.0038(9)
C6 0.0495(15) 0.0390(15) 0.0228(12) 0.0052(11) -0.0080(12) 0.0049(12)
C7 0.081(2) 0.0296(14) 0.0253(13) 0.0035(11) -0.0074(14) 0.0088(14)
C8 0.075(2) 0.0416(16) 0.0241(13) 0.0074(12) 0.0003(14) -0.0210(15)
C9 0.0507(16) 0.0510(17) 0.0193(12) 0.0028(11) 0.0076(11) -0.0070(13)
C10 0.0533(16) 0.0311(13) 0.0187(12) -0.0017(10) -0.0048(11) -0.0014(12)
C11 0.0276(12) 0.0363(14) 0.0336(13) -0.0116(11) -0.0022(10) -0.0023(10)
C12 0.0205(11) 0.0402(14) 0.0321(13) -0.0032(11) -0.0023(9) -0.0013(10)
C13 0.0605(17) 0.0311(14) 0.0275(13) -0.0009(11) -0.0008(12) 0.0180(12)
C14 0.0294(12) 0.0312(13) 0.0313(13) -0.0070(10) -0.0015(10) 0.0046(10)
C15 0.0301(12) 0.0479(16) 0.0333(13) 0.0128(12) 0.0119(10) 0.0076(11)
C16 0.0320(12) 0.0258(12) 0.0347(13) 0.0077(10) 0.0017(10) 0.0019(10)
F1 0.0223(6) 0.0313(7) 0.0259(7) 0.0003(5) 0.0034(5) 0.0004(5)
F2 0.0429(8) 0.0354(8) 0.0236(7) 0.0040(6) 0.0108(6) -0.0046(6)
F3 0.0561(9) 0.0322(8) 0.0170(6) 0.0050(5) -0.0052(6) -0.0016(6)
F4 0.0308(7) 0.0370(8) 0.0313(7) -0.0006(6) -0.0116(6) 0.0060(6)
F5 0.0214(6) 0.0324(7) 0.0267(7) 0.0000(5) 0.0021(5) 0.0015(5)
F6 0.0218(6) 0.0243(7) 0.0286(7) -0.0010(5) 0.0066(5) 0.0003(5)
F7 0.0303(7) 0.0200(6) 0.0343(7) -0.0057(5) 0.0012(6) 0.0047(5)
F8 0.0345(7) 0.0209(7) 0.0383(8) -0.0008(6) -0.0043(6) -0.0068(5)
F9 0.0222(6) 0.0342(7) 0.0278(7) 0.0022(6) 0.0005(5) -0.0065(5)
F10 0.0258(6) 0.0279(7) 0.0294(7) -0.0041(5) 0.0071(5) 0.0009(5)
F11 0.0329(7) 0.0203(6) 0.0291(7) 0.0045(5) -0.0034(6) -0.0010(5)
F12 0.0326(7) 0.0298(7) 0.0336(7) -0.0001(6) -0.0001(6) -0.0107(6)
F13 0.0254(7) 0.0464(9) 0.0411(8) -0.0008(7) -0.0110(6) -0.0018(6)
F14 0.0386(8) 0.0354(8) 0.0434(9) 0.0104(7) -0.0159(7) 0.0058(6)
F15 0.0322(7) 0.0213(7) 0.0335(7) 0.0075(5) -0.0069(6) -0.0016(5)
F16 0.0585(9) 0.0224(7) 0.0194(7) 0.0043(5) 0.0022(6) 0.0095(6)
F17 0.0981(13) 0.0271(8) 0.0294(8) -0.0012(6) 0.0009(8) 0.0301(8)
F18 0.0719(10) 0.0359(8) 0.0286(8) -0.0079(6) 0.0081(7) 0.0217(7)
F19 0.0589(9) 0.0333(8) 0.0201(7) 0.0011(6) 0.0111(6) 0.0077(7)
F20 0.0400(7) 0.0228(7) 0.0214(6) 0.0045(5) 0.0029(5) 0.0085(5)
C17 0.0230(10) 0.0151(10) 0.0208(11) -0.0007(8) 0.0002(9) 0.0027(8)
C18 0.0244(11) 0.0171(10) 0.0220(11) -0.0014(8) -0.0002(9) 0.0003(8)
C19 0.0335(12) 0.0195(11) 0.0219(11) 0.0003(9) 0.0077(9) -0.0015(9)
C20 0.0421(13) 0.0178(11) 0.0168(10) 0.0018(8) -0.0032(10) 0.0029(9)
C21 0.0272(11) 0.0197(11) 0.0257(11) -0.0017(9) -0.0076(9) 0.0035(9)
C22 0.0248(11) 0.0193(11) 0.0212(11) -0.0001(8) 0.0027(9) 0.0020(9)
C23 0.0224(10) 0.0212(11) 0.0156(10) 0.0020(8) 0.0002(8) 0.0029(8)
C24 0.0172(10) 0.0234(11) 0.0196(10) 0.0022(8) -0.0001(8) -0.0002(8)
C25 0.0247(11) 0.0207(11) 0.0189(10) -0.0011(8) -0.0011(8) 0.0057(9)
C26 0.0261(11) 0.0184(10) 0.0225(11) 0.0011(9) -0.0068(9) -0.0034(9)
C27 0.0190(10) 0.0288(12) 0.0175(10) 0.0050(9) -0.0013(8) -0.0037(9)
C28 0.0234(10) 0.0240(11) 0.0161(10) -0.0006(8) 0.0007(8) 0.0042(9)
C29 0.0238(10) 0.0217(11) 0.0160(10) 0.0016(8) 0.0024(8) 0.0024(8)
C30 0.0271(11) 0.0219(11) 0.0183(10) 0.0019(8) 0.0023(9) 0.0025(9)
C31 0.0265(11) 0.0259(12) 0.0223(11) -0.0022(9) 0.0041(9) -0.0056(9)
C32 0.0208(11) 0.0340(13) 0.0256(12) -0.0046(10) -0.0024(9) 0.0009(9)
C33 0.0271(11) 0.0284(12) 0.0255(12) 0.0042(9) -0.0030(9) 0.0057(10)
C34 0.0272(11) 0.0213(11) 0.0211(11) 0.0015(9) 0.0008(9) -0.0006(9)
C35 0.0202(10) 0.0200(10) 0.0197(10) -0.0007(8) -0.0015(8) 0.0004(8)
C36 0.0329(12) 0.0242(11) 0.0171(10) 0.0003(9) -0.0017(9) 0.0018(9)
C37 0.0471(14) 0.0191(11) 0.0259(12) -0.0015(9) -0.0053(11) 0.0107(10)
C38 0.0369(13) 0.0273(12) 0.0238(12) -0.0100(10) 0.0020(10) 0.0082(10)
C39 0.0318(12) 0.0261(12) 0.0182(10) 0.0015(9) 0.0017(9) -0.0023(9)
C40 0.0254(11) 0.0180(11) 0.0222(11) 0.0005(8) -0.0010(9) 0.0017(8)
B1 0.0195(11) 0.0194(12) 0.0189(11) 0.0019(9) 0.0022(9) 0.0022(9)

loop_
_atom_type_symbol
_atom_type_description
_atom_type_scat_dispersion_real
_atom_type_scat_dispersion_imag
_atom_type_scat_source
C C 0.0033 0.0016 'International Tables Vol C Tables 4.2.6.8 and 6.1.1.4'
H H 0.0000 0.0000 'International Tables Vol C Tables 4.2.6.8 and 6.1.1.4'
B B 0.0013 0.0007 'International Tables Vol C Tables 4.2.6.8 and 6.1.1.4'
F F 0.0171 0.0103 'International Tables Vol C Tables 4.2.6.8 and 6.1.1.4'
Fe Fe 0.3463 0.8444 'International Tables Vol C Tables 4.2.6.8 and 6.1.1.4'
N N 0.0061 0.0033 'International Tables Vol C Tables 4.2.6.8 and 6.1.1.4'
Si Si 0.0817 0.0704 'International Tables Vol C Tables 4.2.6.8 and 6.1.1.4'

loop_
_geom_angle_atom_site_label_1
_geom_angle_atom_site_label_2
_geom_angle_atom_site_label_3
_geom_angle
C2 Fe1 C1 41.32(9)
C2 Fe1 C3 40.59(9)
C2 Fe1 C4 68.36(10)
C2 Fe1 C5 68.76(9)
C2 Fe1 C6 127.00(10)
C2 Fe1 C7 109.13(10)
C2 Fe1 C8 121.20(10)
C2 Fe1 C9 155.38(10)
C2 Fe1 C10 163.19(10)
C3 Fe1 C1 69.19(9)
C3 Fe1 C4 40.58(10)
C3 Fe1 C6 161.85(10)
C3 Fe1 C7 123.73(11)
C3 Fe1 C10 155.03(10)
C4 Fe1 C1 69.07(9)
C5 Fe1 C1 41.21(8)
C5 Fe1 C3 68.49(10)
C5 Fe1 C4 40.60(9)
C5 Fe1 C6 123.79(10)
C5 Fe1 C7 159.99(11)
C5 Fe1 C10 107.83(10)
C6 Fe1 C1 110.19(10)
C6 Fe1 C4 157.36(10)
C6 Fe1 C7 40.53(11)
C7 Fe1 C1 123.97(11)
C7 Fe1 C4 158.73(12)
C8 Fe1 C1 158.18(11)
C8 Fe1 C3 105.70(11)
C8 Fe1 C4 121.64(12)
C8 Fe1 C5 158.41(11)
C8 Fe1 C6 67.77(12)
C8 Fe1 C7 40.16(12)
C8 Fe1 C9 40.77(11)
C8 Fe1 C10 68.17(11)
C9 Fe1 C1 160.47(10)
C9 Fe1 C3 119.01(11)
C9 Fe1 C4 104.87(11)
C9 Fe1 C5 122.38(10)
C9 Fe1 C6 67.90(11)
C9 Fe1 C7 68.16(12)
C9 Fe1 C10 40.56(11)
C10 Fe1 C1 125.34(9)
C10 Fe1 C4 120.50(10)
C10 Fe1 C6 40.21(10)
C10 Fe1 C7 68.10(11)
N1 Si1 N2 111.51(9)
N1 Si1 N3 106.32(9)
N1 Si1 C1 116.66(9)
N2 Si1 N3 103.44(9)
N2 Si1 C1 114.87(9)
C1 Si1 N3 102.24(9)
C11 N1 Si1 125.61(14)
C11 N1 C12 112.26(17)
C12 N1 Si1 122.01(15)
C13 N2 Si1 120.00(15)
C13 N2 C14 112.78(18)
C14 N2 Si1 125.69(15)
C15 N3 Si1 116.05(14)
C15 N3 C16 109.61(18)
C16 N3 Si1 109.19(14)
Si1 C1 Fe1 124.07(11)
C2 C1 Fe1 68.45(12)
C2 C1 Si1 119.90(16)
C5 C1 Fe1 68.92(12)
C5 C1 Si1 134.21(16)
C5 C1 C2 105.80(18)
C1 C2 Fe1 70.22(12)
C3 C2 Fe1 70.19(13)
C3 C2 C1 109.2(2)
C2 C3 Fe1 69.22(13)
C2 C3 C4 108.0(2)
C4 C3 Fe1 69.77(13)
C3 C4 Fe1 69.65(13)
C3 C4 C5 108.3(2)
C5 C4 Fe1 69.57(13)
C1 C5 Fe1 69.87(12)
C4 C5 Fe1 69.82(13)
C4 C5 C1 108.7(2)
C7 C6 Fe1 69.75(15)
C10 C6 Fe1 69.87(14)
C10 C6 C7 108.4(3)
C6 C7 Fe1 69.72(15)
C8 C7 Fe1 69.67(16)
C8 C7 C6 107.7(3)
C7 C8 Fe1 70.17(15)
C7 C8 C9 108.4(3)
C9 C8 Fe1 69.64(15)
C8 C9 Fe1 69.59(15)
C10 C9 Fe1 69.90(14)
C10 C9 C8 107.6(3)
C6 C10 Fe1 69.92(14)
C6 C10 C9 107.9(2)
C9 C10 Fe1 69.54(14)
C18 C17 C22 112.63(18)
C18 C17 B1 128.81(18)
C22 C17 B1 118.46(18)
F1 C18 C17 120.74(18)
F1 C18 C19 114.93(18)
C17 C18 C19 124.33(19)
F2 C19 C18 120.06(19)
F2 C19 C20 119.77(19)
C20 C19 C18 120.2(2)
F3 C20 C19 121.1(2)
F3 C20 C21 120.5(2)
C19 C20 C21 118.36(19)
F4 C21 C20 120.05(19)
F4 C21 C22 120.3(2)
C20 C21 C22 119.63(19)
F5 C22 C17 119.38(18)
F5 C22 C21 115.73(18)
C21 C22 C17 124.9(2)
C24 C23 B1 118.63(17)
C28 C23 C24 113.06(19)
C28 C23 B1 128.10(18)
F6 C24 C23 119.08(18)
F6 C24 C25 115.98(18)
C25 C24 C23 124.94(19)
F7 C25 C24 120.67(18)
F7 C25 C26 119.93(18)
C26 C25 C24 119.38(19)
F8 C26 C25 121.21(19)
F8 C26 C27 120.56(19)
C27 C26 C25 118.22(19)
F9 C27 C26 118.70(19)
F9 C27 C28 120.47(19)
C26 C27 C28 120.82(19)
F10 C28 C23 121.57(18)
F10 C28 C27 114.92(18)
C27 C28 C23 123.51(19)
C30 C29 B1 120.06(18)
C34 C29 C30 112.64(18)
C34 C29 B1 126.86(18)
F11 C30 C29 119.15(18)
F11 C30 C31 116.15(18)
C31 C30 C29 124.70(19)
F12 C31 C30 120.79(19)
F12 C31 C32 119.73(19)
C32 C31 C30 119.5(2)
F13 C32 C31 120.3(2)
F13 C32 C33 120.6(2)
C33 C32 C31 119.04(19)
F14 C33 C32 120.29(19)
F14 C33 C34 120.1(2)
C32 C33 C34 119.6(2)
F15 C34 C29 121.03(18)
F15 C34 C33 114.51(18)
C33 C34 C29 124.5(2)
C36 C35 B1 126.22(18)
C40 C35 C36 112.68(19)
C40 C35 B1 120.93(18)
F16 C36 C35 121.09(19)
F16 C36 C37 114.54(19)
C37 C36 C35 124.4(2)
F17 C37 C36 119.9(2)
F17 C37 C38 120.4(2)
C36 C37 C38 119.8(2)
F18 C38 C37 121.2(2)
F18 C38 C39 120.2(2)
C39 C38 C37 118.6(2)
F19 C39 C38 119.35(19)
F19 C39 C40 121.16(19)
C40 C39 C38 119.5(2)
F20 C40 C35 118.70(18)
F20 C40 C39 116.29(18)
C39 C40 C35 125.02(19)
C17 B1 C23 101.91(16)
C17 B1 C29 115.42(17)
C23 B1 C29 112.28(16)
C35 B1 C17 111.13(16)
C35 B1 C23 113.66(16)
C35 B1 C29 102.87(16)

loop_
_geom_bond_atom_site_label_1
_geom_bond_atom_site_label_2
_geom_bond_distance
Fe1 C1 2.058(2)
Fe1 C2 2.034(2)
Fe1 C3 2.047(2)
Fe1 C4 2.049(2)
Fe1 C5 2.046(2)
Fe1 C6 2.048(3)
Fe1 C7 2.048(3)
Fe1 C8 2.042(3)
Fe1 C9 2.042(2)
Fe1 C10 2.047(2)
Si1 N1 1.6821(19)
Si1 N2 1.6870(19)
Si1 N3 1.8951(19)
Si1 C1 1.835(2)
N1 C11 1.456(3)
N1 C12 1.470(3)
N2 C13 1.461(3)
N2 C14 1.462(3)
N3 C15 1.495(3)
N3 C16 1.500(3)
C1 C2 1.444(3)
C1 C5 1.444(3)
C2 C3 1.416(3)
C3 C4 1.420(3)
C4 C5 1.421(3)
C6 C7 1.419(4)
C6 C10 1.408(4)
C7 C8 1.404(4)
C8 C9 1.423(4)
C9 C10 1.417(4)
F1 C18 1.357(2)
F2 C19 1.346(2)
F3 C20 1.346(2)
F4 C21 1.353(2)
F5 C22 1.356(2)
F6 C24 1.358(2)
F7 C25 1.350(2)
F8 C26 1.342(2)
F9 C27 1.363(2)
F10 C28 1.355(2)
F11 C30 1.357(2)
F12 C31 1.350(2)
F13 C32 1.349(2)
F14 C33 1.344(2)
F15 C34 1.358(2)
F16 C36 1.358(2)
F17 C37 1.345(2)
F18 C38 1.344(2)
F19 C39 1.345(2)
F20 C40 1.364(2)
C17 C18 1.385(3)
C17 C22 1.395(3)
C17 B1 1.658(3)
C18 C19 1.386(3)
C19 C20 1.372(3)
C20 C21 1.374(3)
C21 C22 1.379(3)
C23 C24 1.392(3)
C23 C28 1.386(3)
C23 B1 1.658(3)
C24 C25 1.378(3)
C25 C26 1.373(3)
C26 C27 1.372(3)
C27 C28 1.382(3)
C29 C30 1.395(3)
C29 C34 1.391(3)
C29 B1 1.659(3)
C30 C31 1.380(3)
C31 C32 1.372(3)
C32 C33 1.370(3)
C33 C34 1.385(3)
C35 C36 1.393(3)
C35 C40 1.383(3)
C35 B1 1.651(3)
C36 C37 1.372(3)
C37 C38 1.375(3)
C38 C39 1.373(3)
C39 C40 1.371(3)
